data_1520266
loop_
_publ_author_name
'Coles, Simon J.'
'Hursthouse, Michael B.'
'Davies, David B.'
'Kilic, Adem'

_publ_section_title
;
 C6H12Cl6N6O4P6
;
_journal_name_full 'Crystal Structure Report Archive'
_journal_page_first 408
_journal_year 2008
_chemical_formula_sum 'C6 H12 Cl6 N6 O4 P6'
_chemical_formula_weight 630.74
_space_group_IT_number 2
_symmetry_cell_setting triclinic
_symmetry_space_group_name_Hall '-P 1'
_symmetry_space_group_name_H-M 'P -1'
_atom_sites_solution_hydrogens geom
_atom_sites_solution_primary direct
_atom_sites_solution_secondary difmap
_cell_angle_alpha 104.5170(10)
_cell_angle_beta 101.3800(10)
_cell_angle_gamma 114.9510(10)
_cell_formula_units_Z 1
_cell_length_a 8.0877(2)
_cell_length_b 8.4452(2)
_cell_length_c 9.3069(2)
_cell_measurement_reflns_used 7046
_cell_measurement_temperature 120(2)
_cell_measurement_theta_max 27.48
_cell_measurement_theta_min 2.91
_cell_volume 523.64(2)
_computing_cell_refinement 'DENZO, COLLECT'
_computing_data_reduction 'DENZO, COLLECT'
_computing_molecular_graphics 'PLATON (Spek, 2003)'
_computing_structure_refinement 'SHELXL-97 (Sheldrick, 1997)'
_computing_structure_solution 'SHELXS-97 (Sheldrick, 1997)'
_diffrn_ambient_temperature 120(2)
_diffrn_detector_area_resol_mean 9.091
_diffrn_measured_fraction_theta_full 0.996
_diffrn_measured_fraction_theta_max 0.996
_diffrn_measurement_device_type 'Bruker-Nonius KappaCCD Area Detector'
_diffrn_measurement_method '\f and \w scans'
_diffrn_radiation_monochromator graphite
_diffrn_radiation_source 'fine-focus sealed tube'
_diffrn_radiation_type MoK\a
_diffrn_radiation_wavelength 0.71073
_diffrn_reflns_av_R_equivalents 0.0312
_diffrn_reflns_av_sigmaI/netI 0.0241
_diffrn_reflns_limit_h_max 10
_diffrn_reflns_limit_h_min -10
_diffrn_reflns_limit_k_max 10
_diffrn_reflns_limit_k_min -10
_diffrn_reflns_limit_l_max 12
_diffrn_reflns_limit_l_min -12
_diffrn_reflns_number 11615
_diffrn_reflns_theta_full 27.50
_diffrn_reflns_theta_max 27.50
_diffrn_reflns_theta_min 2.96
_exptl_absorpt_coefficient_mu 1.309
_exptl_absorpt_correction_T_max 0.7798
_exptl_absorpt_correction_T_min 0.5073
_exptl_absorpt_correction_type multi-scan
_exptl_absorpt_process_details 'SADABS V2.10 (Sheldrick, G.M., 2003)'
_exptl_crystal_colour colourless
_exptl_crystal_density_diffrn 2.000
_exptl_crystal_density_method 'not measured'
_exptl_crystal_description block
_exptl_crystal_F_000 314
_exptl_crystal_size_max 0.60
_exptl_crystal_size_mid 0.40
_exptl_crystal_size_min 0.20
_refine_diff_density_max 0.349
_refine_diff_density_min -0.655
_refine_diff_density_rms 0.109
_refine_ls_extinction_method none
_refine_ls_goodness_of_fit_ref 1.133
_refine_ls_hydrogen_treatment constr
_refine_ls_matrix_type full
_refine_ls_number_parameters 127
_refine_ls_number_reflns 2389
_refine_ls_number_restraints 0
_refine_ls_restrained_S_all 1.133
_refine_ls_R_factor_all 0.0312
_refine_ls_R_factor_gt 0.0292
_refine_ls_shift/su_max 0.002
_refine_ls_shift/su_mean 0.000
_refine_ls_structure_factor_coef Fsqd
_refine_ls_weighting_details 'calc w=1/[\s^2^(Fo^2^)+(0.0350P)^2^+0.7933P] where P=(Fo^2^+2Fc^2^)/3'
_refine_ls_weighting_scheme calc
_refine_ls_wR_factor_gt 0.0777
_refine_ls_wR_factor_ref 0.0786
_reflns_number_gt 2248
_reflns_number_total 2389
_reflns_threshold_expression >2sigma(I)
_cod_data_source_file eCrystal-408.cif
_cod_data_source_block 2008src0391
_cod_depositor_comments
;
Citation :
Coles, Simon J. and Hursthouse, Michael B. and Davies, David B. and 
Kilic, Adem (2008) 
University of Southampton, Crystal Structure Report Archive. 
(doi:10.5258/ecrystals/408)

More at:
http://ecrystals.chem.soton.ac.uk/408/

The following automatic conversions were performed:

'_symmetry_cell_setting' value 'Triclinic' changed to 'triclinic'
according to the built-in table from CIF Core dictionary named
'cif_core.dic' version 2.4.1 from 2010-06-29.

Automatic conversion script
Id: cif_fix_values 3392 2015-05-12 13:50:21Z andrius 
;
_cod_original_sg_symbol_H-M P-1
_cod_database_code 1520266

loop_
_symmetry_equiv_pos_as_xyz
'x, y, z'
'-x, -y, -z'

loop_
_atom_site_label
_atom_site_type_symbol
_atom_site_fract_x
_atom_site_fract_y
_atom_site_fract_z
_atom_site_U_iso_or_equiv
_atom_site_adp_type
_atom_site_occupancy
_atom_site_symmetry_multiplicity
_atom_site_calc_flag
_atom_site_refinement_flags
_atom_site_disorder_assembly
_atom_site_disorder_group
C1 C 0.5310(3) 0.7202(3) 0.4233(3) 0.0148(4) Uani 1 1 d . . .
H1A H 0.5524 0.6207 0.4461 0.018 Uiso 1 1 calc R . .
H1B H 0.6557 0.8181 0.4256 0.018 Uiso 1 1 calc R . .
C4 C 0.2433(3) 0.7149(3) 0.2544(3) 0.0129(4) Uani 1 1 d . . .
H4A H 0.3184 0.8538 0.2901 0.015 Uiso 1 1 calc R . .
H4B H 0.1529 0.6642 0.1449 0.015 Uiso 1 1 calc R . .
C5 C 0.3804(3) 0.6354(3) 0.2590(3) 0.0159(5) Uani 1 1 d . . .
H5A H 0.4474 0.6619 0.1825 0.019 Uiso 1 1 calc R . .
H5B H 0.3045 0.4969 0.2268 0.019 Uiso 1 1 calc R . .
N1 N 0.1933(3) 0.5341(2) 0.5890(2) 0.0081(3) Uani 1 1 d . . .
N2 N 0.1215(3) 0.6913(2) 0.8466(2) 0.0100(4) Uani 1 1 d . . .
N3 N 0.2549(3) 0.8907(2) 0.6671(2) 0.0107(4) Uani 1 1 d . . .
O1 O 0.4713(2) 0.8044(2) 0.54660(18) 0.0119(3) Uani 1 1 d . . .
O2 O 0.1305(3) 0.6608(2) 0.3609(2) 0.0198(4) Uani 1 1 d . . .
P1 P 0.25916(7) 0.72027(7) 0.54919(6) 0.00724(13) Uani 1 1 d . . .
P2 P 0.10044(7) 0.50933(7) 0.72165(6) 0.00688(13) Uani 1 1 d . . .
P3 P 0.17020(8) 0.87161(7) 0.80366(6) 0.00800(13) Uani 1 1 d . . .
Cl1 Cl 0.22201(8) 0.40257(7) 0.85027(6) 0.01346(13) Uani 1 1 d . . .
Cl2 Cl 0.35052(8) 1.10185(7) 1.00000(6) 0.01287(13) Uani 1 1 d . . .
Cl3 Cl -0.06610(8) 0.90212(8) 0.76089(7) 0.01709(14) Uani 1 1 d . . .

loop_
_atom_site_aniso_label
_atom_site_aniso_U_11
_atom_site_aniso_U_22
_atom_site_aniso_U_33
_atom_site_aniso_U_23
_atom_site_aniso_U_13
_atom_site_aniso_U_12
C1 0.0171(11) 0.0173(11) 0.0135(11) 0.0064(9) 0.0090(9) 0.0096(9)
C4 0.0130(10) 0.0136(10) 0.0067(9) 0.0045(8) 0.0034(8) 0.0016(9)
C5 0.0139(10) 0.0174(11) 0.0112(10) 0.0014(9) 0.0062(9) 0.0047(9)
N1 0.0106(8) 0.0075(8) 0.0056(8) 0.0022(6) 0.0030(6) 0.0039(7)
N2 0.0137(9) 0.0070(8) 0.0067(8) 0.0011(7) 0.0037(7) 0.0037(7)
N3 0.0165(9) 0.0062(8) 0.0072(8) 0.0017(7) 0.0054(7) 0.0037(7)
O1 0.0084(7) 0.0124(7) 0.0084(7) 0.0013(6) 0.0036(6) 0.0008(6)
O2 0.0189(8) 0.0208(9) 0.0162(8) 0.0073(7) 0.0064(7) 0.0063(7)
P1 0.0074(2) 0.0061(2) 0.0047(2) 0.00105(19) 0.00159(19) 0.0012(2)
P2 0.0080(2) 0.0061(2) 0.0045(2) 0.00169(19) 0.00114(19) 0.0024(2)
P3 0.0091(3) 0.0063(2) 0.0058(2) 0.00075(19) 0.00173(19) 0.0027(2)
Cl1 0.0159(3) 0.0141(3) 0.0115(2) 0.0074(2) 0.0019(2) 0.0082(2)
Cl2 0.0144(3) 0.0088(2) 0.0085(2) -0.00179(18) 0.00108(19) 0.0038(2)
Cl3 0.0130(3) 0.0177(3) 0.0203(3) 0.0052(2) 0.0034(2) 0.0095(2)

loop_
_atom_type_symbol
_atom_type_description
_atom_type_scat_dispersion_real
_atom_type_scat_dispersion_imag
_atom_type_scat_source
C C 0.0033 0.0016 'International Tables Vol C Tables 4.2.6.8 and 6.1.1.4'
H H 0.0000 0.0000 'International Tables Vol C Tables 4.2.6.8 and 6.1.1.4'
N N 0.0061 0.0033 'International Tables Vol C Tables 4.2.6.8 and 6.1.1.4'
O O 0.0106 0.0060 'International Tables Vol C Tables 4.2.6.8 and 6.1.1.4'
P P 0.1023 0.0942 'International Tables Vol C Tables 4.2.6.8 and 6.1.1.4'
Cl Cl 0.1484 0.1585 'International Tables Vol C Tables 4.2.6.8 and 6.1.1.4'

loop_
_geom_angle_atom_site_label_1
_geom_angle_atom_site_label_2
_geom_angle_atom_site_label_3
_geom_angle
_geom_angle_site_symmetry_1
_geom_angle_site_symmetry_3
O1 C1 C5 112.33(18) . .
O2 C4 C5 109.09(18) . .
C4 C5 C1 111.55(18) . .
P2 N1 P1 121.80(11) . .
P3 N2 P2 118.68(11) . .
P3 N3 P1 122.44(12) . .
C1 O1 P1 124.84(14) . .
C4 O2 P2 118.26(14) . 2_566
C4 O2 P1 116.93(14) . .
P2 O2 P1 121.53(11) 2_566 .
O1 P1 N3 105.18(9) . .
O1 P1 N1 112.22(9) . .
N3 P1 N1 116.10(9) . .
O1 P1 O2 101.63(9) . .
N3 P1 O2 112.01(10) . .
N1 P1 O2 108.75(9) . .
N1 P2 N2 118.56(10) . .
N1 P2 O2 109.59(9) . 2_566
N2 P2 O2 110.68(10) . 2_566
N1 P2 Cl1 108.51(7) . .
N2 P2 Cl1 105.60(7) . .
O2 P2 Cl1 102.59(7) 2_566 .
N3 P3 N2 119.25(10) . .
N3 P3 Cl2 108.66(7) . .
N2 P3 Cl2 108.69(7) . .
N3 P3 Cl3 109.10(8) . .
N2 P3 Cl3 109.13(7) . .
Cl2 P3 Cl3 100.35(3) . .

loop_
_geom_bond_atom_site_label_1
_geom_bond_atom_site_label_2
_geom_bond_distance
_geom_bond_site_symmetry_2
C1 O1 1.468(3) .
C1 C5 1.521(3) .
C4 O2 1.502(3) .
C4 C5 1.519(3) .
N1 P2 1.5793(17) .
N1 P1 1.5994(18) .
N2 P3 1.5795(18) .
N2 P2 1.5966(18) .
N3 P3 1.5698(18) .
N3 P1 1.5943(18) .
O1 P1 1.5639(15) .
O2 P2 1.6610(18) 2_566
O2 P1 1.6744(18) .
P2 O2 1.6610(18) 2_566
P2 Cl1 2.0093(7) .
P3 Cl2 2.0054(7) .
P3 Cl3 2.0110(8) .
